data_5910029
loop_
_publ_author_name
'Wyckoff, R. W. G.'

_publ_section_title
;
Page 275 from the second edition of Structure of Crystals by Wyckoff  
published by The Chemical Catalog Company, INC, New York in 1931 
& http://www.crystallography.net/
;
_journal_name_full 'The second edition of Structure of Crystals'
_journal_page_first 275
_journal_page_last 275
_journal_year 1931
_chemical_formula_structural MgCO3
_chemical_formula_sum 'C Mg O3'
_symmetry_cell_setting trigonal
_symmetry_Int_Tables_number 167
_symmetry_space_group_name_H-M 'R -3 c'
_audit_creation_date 2005-28-12
_audit_creation_method
;
Page 275 from the second edition of Structure of Crystals by Wyckoff  
published by The Chemical Catalog Company, INC, New York in 1931 
& http://www.crystallography.net/
;
_audit_update_record 'created by Girish Upreti, Portland State University'
_cell_angle_alpha 47.36
_cell_angle_beta 47.36
_cell_angle_gamma 47.36
_cell_length_a 5.87
_cell_length_b 5.87
_cell_length_c 5.87
_cell_volume 100.131
_cod_original_formula_sum 'Mg C O3'
_cod_database_code 5910029

loop_
_atom_site_fract_x
_atom_site_fract_y
_atom_site_fract_z
_atom_site_label
0.25000 0.25000 0.25000 Mg
0.00000 0.00000 0.00000 C
0.23940 -0.23940 0.00000 O
